data_2225973
loop_
_publ_author_name
'Temel, Ersin'
'A\(gar, Erbil'
'B\"uy\"ukg\"ung\"or, Orhan'

_publ_section_title
;
 1-[(<i>E</i>)-(2-Phenoxyanilino)methylene]naphthalen-2(1<i>H</i>)-one
;
_journal_coeditor_code SI2256
_journal_issue 5
_journal_name_full 'Acta Crystallographica Section E'
_journal_page_first o1131
_journal_paper_doi 10.1107/S1600536810013851
_journal_volume 66
_journal_year 2010
_chemical_formula_iupac 'C23 H17 N O2'
_chemical_formula_moiety 'C23 H17 N O2'
_chemical_formula_sum 'C23 H17 N O2'
_chemical_formula_weight 339.38
_chemical_melting_point_gt 411
_chemical_melting_point_lt 413
_chemical_name_systematic
;
1-[(<i>E</i>)-(2-Phenoxyanilino)methylene]naphthalen-2(1<i>H</i>)-one
;
_space_group_IT_number 15
_symmetry_cell_setting monoclinic
_symmetry_space_group_name_Hall '-C 2yc'
_symmetry_space_group_name_H-M 'C 1 2/c 1'
_atom_sites_solution_hydrogens geom
_atom_sites_solution_primary direct
_atom_sites_solution_secondary difmap
_audit_creation_method SHELXL-97
_cell_angle_alpha 90.00
_cell_angle_beta 101.175(6)
_cell_angle_gamma 90.00
_cell_formula_units_Z 8
_cell_length_a 14.6428(11)
_cell_length_b 5.6297(3)
_cell_length_c 42.602(3)
_cell_measurement_reflns_used 2565
_cell_measurement_temperature 296
_cell_measurement_theta_max 24.12
_cell_measurement_theta_min 2.81
_cell_volume 3445.3(4)
_computing_cell_refinement 'X-AREA (Stoe & Cie, 2002)'
_computing_data_collection 'X-AREA (Stoe & Cie, 2002)'
_computing_data_reduction 'X-RED32 (Stoe & Cie, 2002)'
_computing_molecular_graphics 'ORTEP-3 for Windows (Farrugia, 1997)'
_computing_publication_material 'WinGX (Farrugia, 1999)'
_computing_structure_refinement 'SHELXL97 (Sheldrick, 2008)'
_computing_structure_solution 'SHELXS97 (Sheldrick, 2008)'
_diffrn_ambient_temperature 296
_diffrn_detector_area_resol_mean 6.67
_diffrn_measured_fraction_theta_full 0.987
_diffrn_measured_fraction_theta_max 0.987
_diffrn_measurement_device_type 'Stoe IPDSII'
_diffrn_measurement_method rotation
_diffrn_radiation_monochromator 'plane graphite'
_diffrn_radiation_source 'fine-focus sealed tube'
_diffrn_radiation_type MoK\a
_diffrn_radiation_wavelength 0.71073
_diffrn_reflns_av_R_equivalents 0.2117
_diffrn_reflns_av_sigmaI/netI 0.1349
_diffrn_reflns_limit_h_max 16
_diffrn_reflns_limit_h_min -16
_diffrn_reflns_limit_k_max 6
_diffrn_reflns_limit_k_min -6
_diffrn_reflns_limit_l_max 47
_diffrn_reflns_limit_l_min -47
_diffrn_reflns_number 11832
_diffrn_reflns_theta_full 23.64
_diffrn_reflns_theta_max 23.64
_diffrn_reflns_theta_min 2.81
_exptl_absorpt_coefficient_mu 0.084
_exptl_absorpt_correction_T_max 0.9961
_exptl_absorpt_correction_T_min 0.9601
_exptl_absorpt_correction_type integration
_exptl_absorpt_process_details '(X-RED; Stoe & Cie, 2002)'
_exptl_crystal_colour yellow
_exptl_crystal_density_diffrn 1.309
_exptl_crystal_density_method 'not measured'
_exptl_crystal_description 'long prismatic rod'
_exptl_crystal_F_000 1424
_exptl_crystal_size_max 0.400
_exptl_crystal_size_mid 0.340
_exptl_crystal_size_min 0.233
_refine_diff_density_max 0.302
_refine_diff_density_min -0.388
_refine_ls_extinction_coef 0.0045(17)
_refine_ls_extinction_expression Fc^*^=kFc[1+0.001xFc^2^\l^3^/sin(2\q)]^-1/4^
_refine_ls_extinction_method 'SHELXL97 (Sheldrick, 2008)'
_refine_ls_goodness_of_fit_ref 1.063
_refine_ls_hydrogen_treatment constr
_refine_ls_matrix_type full
_refine_ls_number_parameters 236
_refine_ls_number_reflns 2565
_refine_ls_number_restraints 0
_refine_ls_restrained_S_all 1.063
_refine_ls_R_factor_all 0.1507
_refine_ls_R_factor_gt 0.1149
_refine_ls_shift/su_max 0.001
_refine_ls_shift/su_mean 0.001
_refine_ls_structure_factor_coef Fsqd
_refine_ls_weighting_details 'calc w=1/[\s^2^(Fo^2^)+(0.1935P)^2^] where P=(Fo^2^+2Fc^2^)/3'
_refine_ls_weighting_scheme calc
_refine_ls_wR_factor_gt 0.3082
_refine_ls_wR_factor_ref 0.3309
_reflns_number_gt 1522
_reflns_number_total 2565
_reflns_threshold_expression I>2\s(I)
_cod_data_source_file si2256.cif
_cod_data_source_block I
_cod_original_sg_symbol_H-M 'C 2/c'
_cod_database_code 2225973
_cod_database_fobs_code 2225973

loop_
_symmetry_equiv_pos_as_xyz
'x, y, z'
'-x, y, -z+1/2'
'x+1/2, y+1/2, z'
'-x+1/2, y+1/2, -z+1/2'
'-x, -y, -z'
'x, -y, z-1/2'
'-x+1/2, -y+1/2, -z'
'x+1/2, -y+1/2, z-1/2'

loop_
_atom_site_type_symbol
_atom_site_label
_atom_site_fract_x
_atom_site_fract_y
_atom_site_fract_z
_atom_site_U_iso_or_equiv
_atom_site_adp_type
_atom_site_calc_flag
_atom_site_refinement_flags
_atom_site_occupancy
_atom_site_disorder_assembly
_atom_site_disorder_group
C C1 0.4850(4) -0.3268(11) 0.56310(14) 0.0576(16) Uani d . 1 . .
C C2 0.4649(5) -0.1907(13) 0.53616(18) 0.0748(19) Uani d . 1 . .
H H2 0.4969 -0.0499 0.5345 0.090 Uiso calc R 1 . .
C C3 0.3949(5) -0.2683(15) 0.51107(16) 0.082(2) Uani d . 1 . .
H H3 0.3797 -0.1800 0.4923 0.099 Uiso calc R 1 . .
C C4 0.3489(4) -0.4759(13) 0.51444(17) 0.075(2) Uani d . 1 . .
H H4 0.3040 -0.5314 0.4976 0.090 Uiso calc R 1 . .
C C5 0.3683(4) -0.6017(12) 0.54216(17) 0.0704(19) Uani d . 1 . .
H H5 0.3345 -0.7383 0.5445 0.084 Uiso calc R 1 . .
C C6 0.4377(4) -0.5276(11) 0.56682(15) 0.0641(18) Uani d . 1 . .
H H6 0.4517 -0.6144 0.5857 0.077 Uiso calc R 1 . .
C C7 0.6418(3) -0.3294(10) 0.59332(14) 0.0513(14) Uani d . 1 . .
C C8 0.7060(3) -0.2112(10) 0.61624(13) 0.0482(14) Uani d . 1 . .
C C9 0.7982(4) -0.2933(11) 0.62192(15) 0.0581(16) Uani d . 1 . .
H H9 0.8429 -0.2158 0.6369 0.070 Uiso calc R 1 . .
C C10 0.8231(4) -0.4821(11) 0.60609(16) 0.0622(17) Uani d . 1 . .
H H10 0.8845 -0.5343 0.6106 0.075 Uiso calc R 1 . .
C C11 0.7588(4) -0.5997(11) 0.58329(15) 0.0627(17) Uani d . 1 . .
H H11 0.7767 -0.7284 0.5722 0.075 Uiso calc R 1 . .
C C12 0.6665(4) -0.5216(12) 0.57725(15) 0.0639(18) Uani d . 1 . .
H H12 0.6220 -0.6002 0.5623 0.077 Uiso calc R 1 . .
C C13 0.7229(4) 0.1281(10) 0.65264(13) 0.0503(14) Uani d . 1 . .
H H13 0.7872 0.1090 0.6571 0.060 Uiso calc R 1 . .
C C14 0.6860(4) 0.3109(9) 0.66784(13) 0.0487(14) Uani d . 1 . .
C C15 0.5865(4) 0.3495(10) 0.66058(15) 0.0571(16) Uani d . 1 . .
C C16 0.5513(4) 0.5463(12) 0.67467(18) 0.0716(19) Uani d . 1 . .
H H16 0.4876 0.5747 0.6699 0.086 Uiso calc R 1 . .
C C17 0.6065(4) 0.6971(12) 0.69492(18) 0.0704(19) Uani d . 1 . .
H H17 0.5797 0.8235 0.7039 0.084 Uiso calc R 1 . .
C C18 0.7048(4) 0.6642(10) 0.70262(14) 0.0548(15) Uani d . 1 . .
C C19 0.7619(5) 0.8288(11) 0.72230(14) 0.0647(17) Uani d . 1 . .
H H19 0.7347 0.9566 0.7308 0.078 Uiso calc R 1 . .
C C20 0.8549(5) 0.8045(12) 0.72899(16) 0.0730(19) Uani d . 1 . .
H H20 0.8916 0.9137 0.7422 0.088 Uiso calc R 1 . .
C C21 0.8956(5) 0.6163(13) 0.71618(17) 0.078(2) Uani d . 1 . .
H H21 0.9599 0.5976 0.7213 0.094 Uiso calc R 1 . .
C C22 0.8435(4) 0.4567(12) 0.69608(16) 0.0691(19) Uani d . 1 . .
H H22 0.8728 0.3352 0.6870 0.083 Uiso calc R 1 . .
C C23 0.7448(4) 0.4752(9) 0.68896(12) 0.0481(14) Uani d . 1 . .
N N1 0.6738(3) -0.0213(8) 0.63234(10) 0.0493(12) Uani d . 1 . .
H H1 0.6146 0.0005 0.6285 0.059 Uiso calc R 1 . .
O O1 0.5318(2) 0.2158(8) 0.64128(11) 0.0720(14) Uani d . 1 . .
O O2 0.5522(2) -0.2386(8) 0.58887(11) 0.0755(15) Uani d . 1 . .

loop_
_atom_site_aniso_label
_atom_site_aniso_U_11
_atom_site_aniso_U_22
_atom_site_aniso_U_33
_atom_site_aniso_U_12
_atom_site_aniso_U_13
_atom_site_aniso_U_23
C1 0.031(3) 0.080(4) 0.055(4) 0.002(3) -0.008(3) -0.025(3)
C2 0.060(4) 0.084(4) 0.075(5) -0.016(3) -0.001(3) -0.005(4)
C3 0.072(5) 0.116(6) 0.050(4) -0.011(4) -0.010(3) 0.007(4)
C4 0.044(3) 0.098(5) 0.072(5) -0.011(3) -0.014(3) -0.016(4)
C5 0.045(3) 0.084(4) 0.075(5) -0.010(3) -0.005(3) -0.007(4)
C6 0.049(3) 0.074(4) 0.060(4) 0.001(3) -0.013(3) -0.002(3)
C7 0.028(3) 0.066(3) 0.055(3) 0.000(2) -0.003(2) -0.011(3)
C8 0.033(3) 0.068(3) 0.042(3) -0.005(2) 0.003(2) -0.006(3)
C9 0.031(3) 0.075(4) 0.062(4) -0.010(3) -0.007(3) 0.001(3)
C10 0.032(3) 0.077(4) 0.074(4) -0.003(3) 0.003(3) -0.008(3)
C11 0.043(3) 0.080(4) 0.064(4) 0.001(3) 0.008(3) -0.014(3)
C12 0.033(3) 0.093(4) 0.061(4) -0.007(3) -0.002(3) -0.022(3)
C13 0.033(3) 0.071(3) 0.043(3) 0.000(3) -0.003(2) -0.001(3)
C14 0.034(3) 0.062(3) 0.046(3) -0.003(2) -0.003(2) 0.001(3)
C15 0.029(3) 0.069(4) 0.069(4) -0.003(3) 0.000(3) -0.001(3)
C16 0.034(3) 0.090(5) 0.088(5) 0.006(3) 0.004(3) -0.012(4)
C17 0.048(3) 0.080(4) 0.083(5) 0.014(3) 0.012(3) -0.004(4)
C18 0.049(3) 0.061(3) 0.050(3) 0.004(3) 0.000(3) 0.000(3)
C19 0.073(4) 0.065(4) 0.050(3) 0.008(3) -0.001(3) -0.008(3)
C20 0.070(4) 0.082(4) 0.060(4) -0.009(4) -0.005(3) -0.013(3)
C21 0.045(3) 0.106(5) 0.075(5) -0.004(3) -0.007(3) -0.021(4)
C22 0.038(3) 0.093(4) 0.070(4) 0.003(3) -0.007(3) -0.034(3)
C23 0.041(3) 0.058(3) 0.040(3) 0.003(2) -0.004(2) 0.002(2)
N1 0.027(2) 0.071(3) 0.045(3) -0.006(2) -0.0059(19) -0.006(2)
O1 0.0240(19) 0.097(3) 0.087(3) -0.0049(19) -0.009(2) -0.018(3)
O2 0.028(2) 0.106(3) 0.083(3) 0.004(2) -0.013(2) -0.047(3)

loop_
_atom_type_symbol
_atom_type_description
_atom_type_scat_dispersion_real
_atom_type_scat_dispersion_imag
_atom_type_scat_source
C C 0.0033 0.0016 'International Tables Vol C Tables 4.2.6.8 and 6.1.1.4'
H H 0.0000 0.0000 'International Tables Vol C Tables 4.2.6.8 and 6.1.1.4'
N N 0.0061 0.0033 'International Tables Vol C Tables 4.2.6.8 and 6.1.1.4'
O O 0.0106 0.0060 'International Tables Vol C Tables 4.2.6.8 and 6.1.1.4'

loop_
_geom_angle_atom_site_label_1
_geom_angle_atom_site_label_2
_geom_angle_atom_site_label_3
_geom_angle_site_symmetry_1
_geom_angle_site_symmetry_3
_geom_angle
_geom_angle_publ_flag
C6 C1 C2 . . 122.4(5) ?
C6 C1 O2 . . 119.9(6) ?
C2 C1 O2 . . 117.4(6) ?
C1 C2 C3 . . 118.3(7) ?
C1 C2 H2 . . 120.9 ?
C3 C2 H2 . . 120.9 ?
C4 C3 C2 . . 119.2(7) ?
C4 C3 H3 . . 120.4 ?
C2 C3 H3 . . 120.4 ?
C5 C4 C3 . . 120.8(6) ?
C5 C4 H4 . . 119.6 ?
C3 C4 H4 . . 119.6 ?
C4 C5 C6 . . 120.3(6) ?
C4 C5 H5 . . 119.9 ?
C6 C5 H5 . . 119.9 ?
C1 C6 C5 . . 118.9(6) ?
C1 C6 H6 . . 120.5 ?
C5 C6 H6 . . 120.5 ?
C12 C7 O2 . . 124.0(5) ?
C12 C7 C8 . . 121.5(5) ?
O2 C7 C8 . . 114.4(5) ?
C7 C8 N1 . . 117.7(5) ?
C7 C8 C9 . . 117.5(5) ?
N1 C8 C9 . . 124.8(5) ?
C10 C9 C8 . . 121.3(5) ?
C10 C9 H9 . . 119.4 ?
C8 C9 H9 . . 119.4 ?
C9 C10 C11 . . 121.0(6) ?
C9 C10 H10 . . 119.5 ?
C11 C10 H10 . . 119.5 ?
C10 C11 C12 . . 118.8(6) ?
C10 C11 H11 . . 120.6 ?
C12 C11 H11 . . 120.6 ?
C7 C12 C11 . . 119.9(5) ?
C7 C12 H12 . . 120.1 ?
C11 C12 H12 . . 120.1 ?
N1 C13 C14 . . 124.8(5) ?
N1 C13 H13 . . 117.6 ?
C14 C13 H13 . . 117.6 ?
C13 C14 C15 . . 118.8(5) ?
C13 C14 C23 . . 121.8(5) ?
C15 C14 C23 . . 119.3(5) ?
O1 C15 C16 . . 120.3(5) ?
O1 C15 C14 . . 122.0(5) ?
C16 C15 C14 . . 117.7(5) ?
C17 C16 C15 . . 122.9(5) ?
C17 C16 H16 . . 118.6 ?
C15 C16 H16 . . 118.6 ?
C16 C17 C18 . . 120.9(6) ?
C16 C17 H17 . . 119.5 ?
C18 C17 H17 . . 119.5 ?
C23 C18 C19 . . 120.0(5) ?
C23 C18 C17 . . 119.4(5) ?
C19 C18 C17 . . 120.5(6) ?
C20 C19 C18 . . 121.3(6) ?
C20 C19 H19 . . 119.4 ?
C18 C19 H19 . . 119.4 ?
C19 C20 C21 . . 119.5(6) ?
C19 C20 H20 . . 120.2 ?
C21 C20 H20 . . 120.2 ?
C22 C21 C20 . . 121.4(6) ?
C22 C21 H21 . . 119.3 ?
C20 C21 H21 . . 119.3 ?
C21 C22 C23 . . 120.4(6) ?
C21 C22 H22 . . 119.8 ?
C23 C22 H22 . . 119.8 ?
C18 C23 C22 . . 117.3(5) ?
C18 C23 C14 . . 119.9(5) ?
C22 C23 C14 . . 122.8(5) ?
C13 N1 C8 . . 128.1(4) ?
C13 N1 H1 . . 115.9 ?
C8 N1 H1 . . 115.9 ?
C7 O2 C1 . . 118.3(4) ?

loop_
_geom_bond_atom_site_label_1
_geom_bond_atom_site_label_2
_geom_bond_site_symmetry_2
_geom_bond_distance
_geom_bond_publ_flag
C1 C6 . 1.351(9) ?
C1 C2 . 1.364(9) ?
C1 O2 . 1.414(6) ?
C2 C3 . 1.400(9) ?
C2 H2 . 0.9300 ?
C3 C4 . 1.370(10) ?
C3 H3 . 0.9300 ?
C4 C5 . 1.359(10) ?
C4 H4 . 0.9300 ?
C5 C6 . 1.377(8) ?
C5 H5 . 0.9300 ?
C6 H6 . 0.9300 ?
C7 C12 . 1.366(8) ?
C7 O2 . 1.387(6) ?
C7 C8 . 1.387(7) ?
C8 N1 . 1.400(7) ?
C8 C9 . 1.403(8) ?
C9 C10 . 1.347(9) ?
C9 H9 . 0.9300 ?
C10 C11 . 1.383(8) ?
C10 H10 . 0.9300 ?
C11 C12 . 1.397(8) ?
C11 H11 . 0.9300 ?
C12 H12 . 0.9300 ?
C13 N1 . 1.315(6) ?
C13 C14 . 1.381(8) ?
C13 H13 . 0.9300 ?
C14 C15 . 1.447(7) ?
C14 C23 . 1.451(7) ?
C15 O1 . 1.276(7) ?
C15 C16 . 1.404(9) ?
C16 C17 . 1.359(9) ?
C16 H16 . 0.9300 ?
C17 C18 . 1.425(8) ?
C17 H17 . 0.9300 ?
C18 C23 . 1.395(8) ?
C18 C19 . 1.411(8) ?
C19 C20 . 1.344(10) ?
C19 H19 . 0.9300 ?
C20 C21 . 1.379(10) ?
C20 H20 . 0.9300 ?
C21 C22 . 1.368(8) ?
C21 H21 . 0.9300 ?
C22 C23 . 1.422(8) ?
C22 H22 . 0.9300 ?
N1 H1 . 0.8600 ?

loop_
_geom_hbond_atom_site_label_D
_geom_hbond_atom_site_label_H
_geom_hbond_atom_site_label_A
_geom_hbond_site_symmetry_A
_geom_hbond_distance_DH
_geom_hbond_distance_HA
_geom_hbond_distance_DA
_geom_hbond_angle_DHA
N1 H1 O1 . 0.86 1.87 2.561(6) 136.4
C11 H11 Cg1 3_545 0.93 2.87 3.664(7) 144
C19 H19 Cg2 4_656 0.93 2.90 3.674(7) 142

loop_
_geom_torsion_atom_site_label_1
_geom_torsion_atom_site_label_2
_geom_torsion_atom_site_label_3
_geom_torsion_atom_site_label_4
_geom_torsion_site_symmetry_1
_geom_torsion_site_symmetry_2
_geom_torsion_site_symmetry_3
_geom_torsion_site_symmetry_4
_geom_torsion
_geom_torsion_publ_flag
C6 C1 C2 C3 . . . . -2.5(11) ?
O2 C1 C2 C3 . . . . -176.5(6) ?
C1 C2 C3 C4 . . . . 0.3(11) ?
C2 C3 C4 C5 . . . . 2.4(12) ?
C3 C4 C5 C6 . . . . -3.0(11) ?
C2 C1 C6 C5 . . . . 1.9(10) ?
O2 C1 C6 C5 . . . . 175.7(6) ?
C4 C5 C6 C1 . . . . 0.9(10) ?
C12 C7 C8 N1 . . . . -177.8(5) ?
O2 C7 C8 N1 . . . . 1.2(8) ?
C12 C7 C8 C9 . . . . 1.2(9) ?
O2 C7 C8 C9 . . . . -179.8(5) ?
C7 C8 C9 C10 . . . . -1.0(9) ?
N1 C8 C9 C10 . . . . 177.9(6) ?
C8 C9 C10 C11 . . . . 1.0(10) ?
C9 C10 C11 C12 . . . . -1.1(10) ?
O2 C7 C12 C11 . . . . 179.8(6) ?
C8 C7 C12 C11 . . . . -1.4(10) ?
C10 C11 C12 C7 . . . . 1.3(10) ?
N1 C13 C14 C15 . . . . -2.0(9) ?
N1 C13 C14 C23 . . . . -177.4(5) ?
C13 C14 C15 O1 . . . . 2.0(9) ?
C23 C14 C15 O1 . . . . 177.4(6) ?
C13 C14 C15 C16 . . . . -175.8(6) ?
C23 C14 C15 C16 . . . . -0.3(9) ?
O1 C15 C16 C17 . . . . -178.8(7) ?
C14 C15 C16 C17 . . . . -1.0(11) ?
C15 C16 C17 C18 . . . . 1.0(11) ?
C16 C17 C18 C23 . . . . 0.4(10) ?
C16 C17 C18 C19 . . . . 176.6(7) ?
C23 C18 C19 C20 . . . . -1.8(10) ?
C17 C18 C19 C20 . . . . -177.9(7) ?
C18 C19 C20 C21 . . . . 0.6(11) ?
C19 C20 C21 C22 . . . . 1.7(12) ?
C20 C21 C22 C23 . . . . -2.7(12) ?
C19 C18 C23 C22 . . . . 0.7(9) ?
C17 C18 C23 C22 . . . . 176.9(6) ?
C19 C18 C23 C14 . . . . -177.9(5) ?
C17 C18 C23 C14 . . . . -1.7(9) ?
C21 C22 C23 C18 . . . . 1.5(10) ?
C21 C22 C23 C14 . . . . -180.0(6) ?
C13 C14 C23 C18 . . . . 176.9(5) ?
C15 C14 C23 C18 . . . . 1.6(8) ?
C13 C14 C23 C22 . . . . -1.6(9) ?
C15 C14 C23 C22 . . . . -176.9(6) ?
C14 C13 N1 C8 . . . . -179.5(5) ?
C7 C8 N1 C13 . . . . -173.3(5) ?
C9 C8 N1 C13 . . . . 7.7(9) ?
C12 C7 O2 C1 . . . . -9.5(10) ?
C8 C7 O2 C1 . . . . 171.6(6) ?
C6 C1 O2 C7 . . . . 84.9(8) ?
C2 C1 O2 C7 . . . . -101.0(7) ?

loop_
_cod_related_entry_id
_cod_related_entry_database
_cod_related_entry_code
1 ChemSpider 30656080
